data_7050430
loop_
_publ_author_name
'Matthews, Craig J.'
'Broughton, Vanessa'
'Bernardinelli, G\'erald'
'Melich, Xavier'
'Brand, Guy'
'Willis, Anthony C.'
'Williams, Alan F.'

_publ_section_title
;
 Molecular bricklaying: the protonated benzimidazole moiety as a
 synthon for crystal engineering
;
_journal_issue 2
_journal_name_full 'New Journal of Chemistry'
_journal_page_first 354
_journal_paper_doi 10.1039/b207073a
_journal_volume 27
_journal_year 2003
_chemical_formula_moiety '(C17 H18 N4) (Co Cl4)'
_chemical_formula_sum 'C17 H18 Cl4 Co N4'
_chemical_formula_weight 479.1
_chemical_name_systematic
;
1,2-bis(1H-benzimidazolonium-2-yl)propane tetrachlorocobaltate(II)
;
_space_group_IT_number 14
_symmetry_cell_setting monoclinic
_symmetry_space_group_name_Hall '-P 2ybc'
_symmetry_space_group_name_H-M 'P 1 21/c 1'
_audit_conform_dict_name cif_core.dic
_audit_conform_dict_version 2.0.1
_audit_creation_date 2001-06-27
_audit_creation_method from_xtal_archive_file_using_CIFIO
_audit_update_record 2002-06-07
_cell_angle_alpha 90.00000
_cell_angle_beta 93.294(8)
_cell_angle_gamma 90.00000
_cell_formula_units_Z 4
_cell_length_a 7.6181(5)
_cell_length_b 14.6719(7)
_cell_length_c 18.3996(13)
_cell_measurement_reflns_used 8000
_cell_measurement_temperature 293
_cell_measurement_theta_max 28
_cell_measurement_theta_min 4.6
_cell_volume 2053.2(2)
_computing_cell_refinement 'CELL (Stoe & Cie, 1999)'
_computing_data_collection 'EXPOSE (Stoe & Cie, 1999)'
_computing_data_reduction 'XRED (Stoe & Cie, 1999)'
_computing_molecular_graphics xtal_gx3
_computing_publication_material xtal_CIFIO
_computing_structure_refinement xtal_CRYLSQ
_computing_structure_solution SIR97
_diffrn_detector_area_resol_mean 6
_diffrn_measurement_device_type 'Stoe Ipds'
_diffrn_measurement_method \f
_diffrn_radiation_type MoK\a
_diffrn_radiation_wavelength .71073
_diffrn_reflns_av_R_equivalents .043
_diffrn_reflns_limit_h_max 10
_diffrn_reflns_limit_h_min -10
_diffrn_reflns_limit_k_max 19
_diffrn_reflns_limit_k_min -19
_diffrn_reflns_limit_l_max 24
_diffrn_reflns_limit_l_min -24
_diffrn_reflns_number .214000+05
_diffrn_reflns_theta_max 28.01
_diffrn_standards_decay_% 0
_exptl_absorpt_coefficient_mu 1.37
_exptl_absorpt_correction_T_max .8354
_exptl_absorpt_correction_T_min .7362
_exptl_absorpt_correction_type numerical
_exptl_absorpt_process_details 'XRED; Stoe & Cie, 1999'
_exptl_crystal_colour blue
_exptl_crystal_density_diffrn 1.55
_exptl_crystal_density_meas ?
_exptl_crystal_description prism
_exptl_crystal_size_max .14
_exptl_crystal_size_mid .26
_exptl_crystal_size_min .26
_refine_diff_density_max .415
_refine_diff_density_min -.34
_refine_ls_extinction_method none
_refine_ls_goodness_of_fit_ref 1.372
_refine_ls_hydrogen_treatment refxyz
_refine_ls_number_parameters 289
_refine_ls_number_reflns 3260
_refine_ls_R_factor_gt .026
_refine_ls_shift/su_max .001
_refine_ls_structure_factor_coef F
_refine_ls_weighting_details \w==1/[\s^2^(Fo)+0.0001(Fo^2^)]
_refine_ls_weighting_scheme calc
_refine_ls_wR_factor_ref .028
_reflns_number_gt 3138
_reflns_number_total 4671
_reflns_threshold_expression 'refl observed if Fo > 4.0 \s(Fo)'
_cod_data_source_file b207073a.txt
_cod_data_source_block LICH
_cod_depositor_comments
;
The following automatic conversions were performed:

'_exptl_crystal_density_meas' value 'not_measured' was changed to '?'
- the value is perceived as not measured.

Automatic conversion script
Id: cif_fix_values 3008 2015-01-20 13:52:24Z robertas 
;
_cod_original_cell_volume 2053.2(3)
_cod_original_sg_symbol_H-M 'P 21/c'
_cod_original_formula_sum 'C17 H18 N4 Co Cl4'
_cod_database_code 7050430

loop_
_symmetry_equiv_pos_as_xyz
+x,+y,+z
-x,1/2+y,1/2-z
-x,-y,-z
+x,1/2-y,1/2+z

loop_
_atom_site_label
_atom_site_fract_x
_atom_site_fract_y
_atom_site_fract_z
_atom_site_U_iso_or_equiv
_atom_site_occupancy
_atom_site_adp_type
Co .19662(5) .818816(19) .188697(16) .02804(16) 1.00000 Uani
Cl1 .28635(10) .93786(4) .25918(4) .0429(4) 1.00000 Uani
Cl2 .42586(8) .72495(4) .16128(3) .0272(3) 1.00000 Uani
Cl3 -.01063(9) .74368(4) .24888(4) .0381(3) 1.00000 Uani
Cl4 .09155(8) .86667(4) .07520(4) .0343(3) 1.00000 Uani
N1 .1252(3) .40806(12) .14629(11) .0306(11) 1.00000 Uani
N2 .2547(3) .53103(12) .11370(10) .0299(10) 1.00000 Uani
N3 .4069(3) .37401(12) .43847(10) .0284(10) 1.00000 Uani
N4 .2722(3) .46254(14) .51023(10) .0307(10) 1.00000 Uani
C1 .1906(4) .48738(14) .17002(12) .0292(12) 1.00000 Uani
C2 .1445(4) .39978(14) .07135(12) .0281(12) 1.00000 Uani
C3 .0962(4) .33193(15) .02189(14) .0354(13) 1.00000 Uani
C4 .1360(4) .34685(17) -.04995(14) .0382(14) 1.00000 Uani
C5 .2207(4) .42647(17) -.07079(14) .0380(14) 1.00000 Uani
C6 .2678(4) .49431(16) -.02151(13) .0357(13) 1.00000 Uani
C7 .2278(4) .47912(14) .05083(12) .0277(11) 1.00000 Uani
C8 .1873(4) .52498(15) .24494(13) .0338(13) 1.00000 Uani
C9 .2603(4) .46132(15) .30486(12) .0285(12) 1.00000 Uani
C10 .2495(4) .50754(15) .37875(13) .0292(12) 1.00000 Uani
C11 .3092(3) .44898(14) .44090(12) .0264(11) 1.00000 Uani
C12 .4333(4) .33638(15) .50794(12) .0306(12) 1.00000 Uani
C13 .5256(4) .26058(17) .53366(14) .0418(14) 1.00000 Uani
C14 .5181(5) .2422(3) .60721(15) .0509(17) 1.00000 Uani
C15 .4214(5) .2965(3) .65249(14) .0517(18) 1.00000 Uani
C16 .3348(4) .3731(3) .62768(14) .0450(16) 1.00000 Uani
C17 .3429(4) .39290(16) .55361(12) .0319(13) 1.00000 Uani
H01 .084(4) .3711(18) .1706(15) .04000 1.00000 Uiso
H02 .298(4) .5826(18) .1193(14) .04000 1.00000 Uiso
H04 .221(4) .5056(18) .5234(15) .04000 1.00000 Uiso
H03 .437(4) .3501(17) .4015(15) .04000 1.00000 Uiso
H3 .043(4) .2791(18) .0352(14) .04000 1.00000 Uiso
H4 .107(4) .3007(17) -.0844(14) .04000 1.00000 Uiso
H5 .238(4) .4342(16) -.1197(15) .04000 1.00000 Uiso
H6 .320(4) .5500(17) -.0348(14) .04000 1.00000 Uiso
H81 .245(4) .5826(19) .2456(14) .04000 1.00000 Uiso
H82 .071(4) .5375(17) .2523(14) .04000 1.00000 Uiso
H91 .198(4) .4053(18) .3027(14) .04000 1.00000 Uiso
H92 .379(4) .4474(16) .2955(14) .04000 1.00000 Uiso
H101 .311(4) .5610(18) .3827(14) .04000 1.00000 Uiso
H102 .129(4) .5263(16) .3848(14) .04000 1.00000 Uiso
H13 .589(4) .2232(17) .5021(15) .04000 1.00000 Uiso
H14 .574(4) .1906(18) .6269(14) .04000 1.00000 Uiso
H15 .417(4) .2852(17) .7018(15) .04000 1.00000 Uiso
H16 .281(4) .4073(18) .6521(15) .04000 1.00000 Uiso

loop_
_atom_site_aniso_label
_atom_site_aniso_U_11
_atom_site_aniso_U_22
_atom_site_aniso_U_33
_atom_site_aniso_U_12
_atom_site_aniso_U_13
_atom_site_aniso_U_23
Co .03099(19) .02539(14) .02846(16) .00133(13) .00803(14) .00004(13)
Cl1 .0535(5) .0324(3) .0433(4) -.0033(3) .0075(4) -.0100(3)
Cl2 .0301(4) .0255(3) .0266(3) .0020(2) .0054(3) .0018(2)
Cl3 .0453(4) .0260(3) .0455(4) .0007(3) .0234(3) .0008(3)
Cl4 .0326(4) .0332(3) .0366(4) -.0012(3) -.0005(3) .0078(3)
N1 .0408(13) .0245(9) .0269(10) -.0026(9) .0055(10) .0050(8)
N2 .0376(13) .0233(9) .0290(10) -.0050(9) .0033(9) .0025(8)
N3 .0373(13) .0298(9) .0182(9) .0031(8) .0037(9) -.0038(8)
N4 .0298(12) .0371(10) .0256(10) -.0006(9) .0053(9) -.0118(9)
C1 .0354(14) .0243(10) .0279(12) .0041(10) .0021(11) .0038(9)
C2 .0304(14) .0260(10) .0282(12) .0023(9) .0035(11) .0037(9)
C3 .0421(16) .0276(11) .0364(13) -.0024(11) .0012(12) .0006(10)
C4 .0462(17) .0377(12) .0303(13) .0032(11) -.0011(13) -.0037(10)
C5 .0442(17) .0453(13) .0248(12) .0048(12) .0045(12) .0064(11)
C6 .0426(16) .0331(12) .0317(13) -.0026(11) .0063(12) .0068(10)
C7 .0298(14) .0252(10) .0277(11) .0003(9) -.0007(11) .0033(9)
C8 .0464(17) .0257(11) .0297(12) .0050(11) .0043(12) .0014(9)
C9 .0348(15) .0257(10) .0255(11) .0030(10) .0050(11) -.0001(9)
C10 .0289(14) .0258(11) .0329(12) -.0009(10) .0017(11) -.0051(9)
C11 .0247(13) .0283(11) .0263(11) -.0058(9) .0013(10) -.0074(9)
C12 .0362(15) .0345(11) .0209(11) -.0048(10) .0007(11) -.0016(9)
C13 .0541(19) .0420(13) .0291(13) .0035(13) -.0004(13) .0021(11)
C14 .061(3) .0549(17) .0354(15) -.0072(15) -.0071(15) .0131(13)
C15 .057(3) .078(3) .0198(12) -.0186(16) -.0046(14) .0084(13)
C16 .0435(18) .0693(19) .0228(13) -.0116(14) .0071(13) -.0119(13)
C17 .0317(15) .0431(13) .0209(11) -.0100(10) .0024(11) -.0071(10)

loop_
_atom_type_symbol
_atom_type_scat_source
_atom_type_scat_dispersion_real
_atom_type_scat_dispersion_imag
C Int._Tables_Vol_IV_Tables_2.2B_and_2.3.1 .002 .002
H Int._Tables_Vol_IV_Tables_2.2B_and_2.3.1 0 0
N Int._Tables_Vol_IV_Tables_2.2B_and_2.3.1 .004 .003
Cl Int._Tables_Vol_IV_Tables_2.2B_and_2.3.1 .132 .159
Co Int._Tables_Vol_IV_Tables_2.2B_and_2.3.1 .299 .973

loop_
_geom_angle_atom_site_label_1
_geom_angle_atom_site_label_2
_geom_angle_atom_site_label_3
_geom_angle_site_symmetry_1
_geom_angle_site_symmetry_2
_geom_angle_site_symmetry_3
_geom_angle
Cl1 Co Cl2 . . . 112.34(3)
Cl1 Co Cl3 . . . 106.99(3)
Cl1 Co Cl4 . . . 111.28(3)
Cl2 Co Cl3 . . . 112.00(3)
Cl2 Co Cl4 . . . 102.25(3)
Cl3 Co Cl4 . . . 112.07(3)
C1 N1 C2 . . . 109.89(18)
C1 N1 H01 . . . 125.5(19)
C2 N1 H01 . . . 124.6(19)
C1 N2 C7 . . . 109.94(18)
C1 N2 H02 . . . 120.6(18)
C7 N2 H02 . . . 129.4(18)
C11 N3 C12 . . . 110.29(19)
C11 N3 H03 . . . 125.0(18)
C12 N3 H03 . . . 124.3(18)
C11 N4 C17 . . . 110.01(19)
C11 N4 H04 . . . 123.2(19)
C17 N4 H04 . . . 126.7(19)
N1 C1 N2 . . . 108.13(18)
N1 C1 C8 . . . 127.1(2)
N2 C1 C8 . . . 124.68(19)
N1 C2 C3 . . . 132.1(2)
N1 C2 C7 . . . 105.78(18)
C3 C2 C7 . . . 122.1(3)
C2 C3 C4 . . . 116.6(3)
C2 C3 H3 . . . 122.5(17)
C4 C3 H3 . . . 121.0(17)
C3 C4 C5 . . . 121.5(3)
C3 C4 H4 . . . 118.3(16)
C5 C4 H4 . . . 120.2(16)
C4 C5 C6 . . . 121.9(3)
C4 C5 H5 . . . 118.0(16)
C6 C5 H5 . . . 120.0(16)
C5 C6 C7 . . . 116.6(3)
C5 C6 H6 . . . 123.6(16)
C7 C6 H6 . . . 119.8(16)
N2 C7 C2 . . . 106.25(19)
N2 C7 C6 . . . 132.4(2)
C2 C7 C6 . . . 121.3(2)
C1 C8 C9 . . . 114.74(19)
C1 C8 H81 . . . 107.6(15)
C1 C8 H82 . . . 106.3(16)
C9 C8 H81 . . . 112.7(15)
C9 C8 H82 . . . 108.5(16)
H81 C8 H82 . . . 106(3)
C8 C9 C10 . . . 109.64(18)
C8 C9 H91 . . . 110.0(16)
C8 C9 H92 . . . 107.8(15)
C10 C9 H91 . . . 111.3(16)
C10 C9 H92 . . . 110.9(15)
H91 C9 H92 . . . 107(3)
C9 C10 C11 . . . 113.61(18)
C9 C10 H101 . . . 114.1(17)
C9 C10 H102 . . . 109.2(15)
C11 C10 H101 . . . 107.3(16)
C11 C10 H102 . . . 108.8(15)
H101 C10 H102 . . . 103(3)
N3 C11 N4 . . . 107.78(18)
N3 C11 C10 . . . 126.9(2)
N4 C11 C10 . . . 125.3(2)
N3 C12 C13 . . . 132.4(3)
N3 C12 C17 . . . 105.58(19)
C13 C12 C17 . . . 122.1(2)
C12 C13 C14 . . . 116.2(3)
C12 C13 H13 . . . 121.2(16)
C14 C13 H13 . . . 122.6(16)
C13 C14 C15 . . . 121.8(3)
C13 C14 H14 . . . 119.2(17)
C15 C14 H14 . . . 119.0(17)
C14 C15 C16 . . . 122.0(3)
C14 C15 H15 . . . 122.3(16)
C16 C15 H15 . . . 115.6(16)
C15 C16 C17 . . . 116.7(3)
C15 C16 H16 . . . 125.2(19)
C17 C16 H16 . . . 118.1(19)
N4 C17 C12 . . . 106.27(18)
N4 C17 C16 . . . 132.6(3)
C12 C17 C16 . . . 121.1(3)

loop_
_geom_bond_atom_site_label_1
_geom_bond_atom_site_label_2
_geom_bond_site_symmetry_1
_geom_bond_site_symmetry_2
_geom_bond_distance
Co Cl1 . . 2.2579(7)
Co Cl2 . . 2.3026(7)
Co Cl3 . . 2.2659(7)
Co Cl4 . . 2.3028(7)
N1 C1 . . 1.331(3)
N1 C2 . . 1.399(3)
N1 H01 . . .78(3)
N2 C1 . . 1.335(3)
N2 C7 . . 1.389(3)
N2 H02 . . .83(3)
N3 C11 . . 1.331(3)
N3 C12 . . 1.396(3)
N3 H03 . . .83(3)
N4 C11 . . 1.337(3)
N4 C17 . . 1.388(3)
N4 H04 . . .81(3)
C1 C8 . . 1.485(3)
C2 C3 . . 1.386(4)
C2 C7 . . 1.389(3)
C3 C4 . . 1.390(4)
C3 H3 . . .91(3)
C4 C5 . . 1.398(4)
C4 H4 . . .96(3)
C5 C6 . . 1.382(4)
C5 H5 . . .92(3)
C6 C7 . . 1.400(4)
C6 H6 . . .95(3)
C8 C9 . . 1.525(4)
C8 H81 . . .95(3)
C8 H82 . . .92(3)
C9 C10 . . 1.526(4)
C9 H91 . . .96(3)
C9 H92 . . .96(3)
C10 C11 . . 1.481(3)
C10 H101 . . .91(3)
C10 H102 . . .98(3)
C12 C13 . . 1.386(4)
C12 C17 . . 1.391(4)
C13 C14 . . 1.384(4)
C13 H13 . . .95(3)
C14 C15 . . 1.394(5)
C14 H14 . . .93(3)
C15 C16 . . 1.369(5)
C15 H15 . . .91(3)
C16 C17 . . 1.397(4)
C16 H16 . . .80(3)

loop_
_geom_hbond_atom_site_label_D
_geom_hbond_atom_site_label_H
_geom_hbond_atom_site_label_A
_geom_hbond_site_symmetry_D
_geom_hbond_site_symmetry_H
_geom_hbond_site_symmetry_A
_geom_hbond_distance_DH
_geom_hbond_distance_HA
_geom_hbond_distance_DA
_geom_hbond_angle_DHA
N2 H02 Cl2 . . . 0.83(3) 2.41(3) 3.230(2) 168(2)
N3 H03 Cl2 2_655 2_655 . 0.83(3) 2.42(3) 3.169(3) 151(2)
N1 H01 Cl3 2_555 2_555 . 0.78(3) 2.47(3) 3.239(2) 168(3)
N4 H04 Cl4 4_564 4_564 . 0.81(3) 2.33(3) 3.128(2) 173(2)

loop_
_geom_torsion_atom_site_label_1
_geom_torsion_atom_site_label_2
_geom_torsion_atom_site_label_3
_geom_torsion_atom_site_label_4
_geom_torsion_site_symmetry_1
_geom_torsion_site_symmetry_2
_geom_torsion_site_symmetry_3
_geom_torsion_site_symmetry_4
_geom_torsion
C2 N1 C1 N2 . . . . -1.0(3)
C2 N1 C1 C8 . . . . 176.3(3)
H01 N1 C1 N2 . . . . 179(3)
H01 N1 C1 C8 . . . . -4(3)
C1 N1 C2 C3 . . . . -178.8(3)
C1 N1 C2 C7 . . . . .6(3)
H01 N1 C2 C3 . . . . 2(3)
H01 N1 C2 C7 . . . . -179(3)
C7 N2 C1 N1 . . . . 1.0(3)
C7 N2 C1 C8 . . . . -176.4(3)
H02 N2 C1 N1 . . . . 178(3)
H02 N2 C1 C8 . . . . 0(3)
C1 N2 C7 C2 . . . . -.6(3)
C1 N2 C7 C6 . . . . 179.1(3)
H02 N2 C7 C2 . . . . -178(3)
H02 N2 C7 C6 . . . . 2(3)
C12 N3 C11 N4 . . . . .8(3)
C12 N3 C11 C10 . . . . -178.8(3)
H03 N3 C11 N4 . . . . 174(3)
H03 N3 C11 C10 . . . . -6(3)
C11 N3 C12 C13 . . . . -179.1(3)
C11 N3 C12 C17 . . . . .7(3)
H03 N3 C12 C13 . . . . 8(3)
H03 N3 C12 C17 . . . . -172(3)
C17 N4 C11 N3 . . . . -2.0(3)
C17 N4 C11 C10 . . . . 177.6(3)
H04 N4 C11 N3 . . . . 176(3)
H04 N4 C11 C10 . . . . -5(3)
C11 N4 C17 C12 . . . . 2.4(3)
C11 N4 C17 C16 . . . . -176.4(3)
H04 N4 C17 C12 . . . . -175(3)
H04 N4 C17 C16 . . . . 6(3)
N1 C1 C8 C9 . . . . 52.9(4)
N1 C1 C8 H81 . . . . 179.1(17)
N1 C1 C8 H82 . . . . -67.1(17)
N2 C1 C8 C9 . . . . -130.2(3)
N2 C1 C8 H81 . . . . -4.0(17)
N2 C1 C8 H82 . . . . 109.8(17)
N1 C2 C3 C4 . . . . 179.6(3)
N1 C2 C3 H3 . . . . -1(2)
C7 C2 C3 C4 . . . . .3(4)
C7 C2 C3 H3 . . . . 179(2)
N1 C2 C7 N2 . . . . .0(3)
N1 C2 C7 C6 . . . . -179.7(3)
C3 C2 C7 N2 . . . . 179.5(3)
C3 C2 C7 C6 . . . . -.3(4)
C2 C3 C4 C5 . . . . .1(4)
C2 C3 C4 H4 . . . . 178.4(18)
H3 C3 C4 C5 . . . . -178.9(19)
H3 C3 C4 H4 . . . . 0(3)
C3 C4 C5 C6 . . . . -.5(5)
C3 C4 C5 H5 . . . . -177.1(19)
H4 C4 C5 C6 . . . . -178.8(19)
H4 C4 C5 H5 . . . . 5(3)
C4 C5 C6 C7 . . . . .5(4)
C4 C5 C6 H6 . . . . -178(2)
H5 C5 C6 C7 . . . . 177.1(19)
H5 C5 C6 H6 . . . . -1(3)
C5 C6 C7 N2 . . . . -179.8(3)
C5 C6 C7 C2 . . . . -.2(4)
H6 C6 C7 N2 . . . . -1.6(19)
H6 C6 C7 C2 . . . . 178.1(19)
C1 C8 C9 C10 . . . . -179.9(3)
C1 C8 C9 H91 . . . . -57.3(18)
C1 C8 C9 H92 . . . . 59.3(16)
H81 C8 C9 C10 . . . . 56.5(18)
H81 C8 C9 H91 . . . . 179(3)
H81 C8 C9 H92 . . . . -64(3)
H82 C8 C9 C10 . . . . -61.2(17)
H82 C8 C9 H91 . . . . 61(3)
H82 C8 C9 H92 . . . . 178(3)
C8 C9 C10 C11 . . . . 177.0(3)
C8 C9 C10 H101 . . . . -59.5(19)
C8 C9 C10 H102 . . . . 55.3(16)
H91 C9 C10 C11 . . . . 55.1(17)
H91 C9 C10 H101 . . . . 179(3)
H91 C9 C10 H102 . . . . -67(3)
H92 C9 C10 C11 . . . . -64.0(16)
H92 C9 C10 H101 . . . . 59(3)
H92 C9 C10 H102 . . . . 174(3)
C9 C10 C11 N3 . . . . 17.8(4)
C9 C10 C11 N4 . . . . -161.7(3)
H101 C10 C11 N3 . . . . -109.3(18)
H101 C10 C11 N4 . . . . 71.2(18)
H102 C10 C11 N3 . . . . 139.8(15)
H102 C10 C11 N4 . . . . -39.8(16)
N3 C12 C13 C14 . . . . -178.0(3)
N3 C12 C13 H13 . . . . 1.6(19)
C17 C12 C13 C14 . . . . 2.3(4)
C17 C12 C13 H13 . . . . -178.0(18)
N3 C12 C17 N4 . . . . -1.8(3)
N3 C12 C17 C16 . . . . 177.2(3)
C13 C12 C17 N4 . . . . 177.9(3)
C13 C12 C17 C16 . . . . -3.0(4)
C12 C13 C14 C15 . . . . .5(5)
C12 C13 C14 H14 . . . . 178.0(19)
H13 C13 C14 C15 . . . . -179.2(19)
H13 C13 C14 H14 . . . . -2(3)
C13 C14 C15 C16 . . . . -2.6(5)
C13 C14 C15 H15 . . . . -179.5(19)
H14 C14 C15 C16 . . . . 179.8(19)
H14 C14 C15 H15 . . . . 3(3)
C14 C15 C16 C17 . . . . 1.9(5)
C14 C15 C16 H16 . . . . -178(3)
H15 C15 C16 C17 . . . . 178.9(18)
H15 C15 C16 H16 . . . . 0(3)
C15 C16 C17 N4 . . . . 179.6(3)
C15 C16 C17 C12 . . . . .9(4)
H16 C16 C17 N4 . . . . 0(3)
H16 C16 C17 C12 . . . . -179(3)
